data_2012589
loop_
_publ_author_name
'Subbiah Pandi, A.'
'Rajakannan, V.'
'Velmurugan, D.'
'Parvez, Masood'
'Kim, Moon-Jib'
'Senthilvelan, A.'
'Narasinga Rao, S.'

_publ_section_title
;
 Three tetrahydroisoquinolinedione derivatives
;
_journal_issue 3
_journal_name_full 'Acta Crystallographica Section C'
_journal_page_first o164
_journal_page_last o167
_journal_paper_doi 10.1107/S0108270102000896
_journal_volume 58
_journal_year 2002
_chemical_formula_moiety 'C15 H9 Cl2 N1 O2'
_chemical_formula_structural 'C15 H9 Cl2 N1 O2'
_chemical_formula_sum 'C15 H9 Cl2 N O2'
_chemical_formula_weight 306.13
_chemical_name_systematic
;
N-(2,3-Dichlorophenyl)-1,2,3,4-tetrahydroisoquinoline-1,3-dione
;
_space_group_IT_number 14
_symmetry_cell_setting monoclinic
_symmetry_space_group_name_Hall '-P 2ybc'
_symmetry_space_group_name_H-M 'P 1 21/c 1'
_atom_sites_solution_hydrogens geom
_atom_sites_solution_primary direct
_atom_sites_solution_secondary difmap
_audit_creation_method SHELXL97
_cell_angle_alpha 90
_cell_angle_beta 112.236(4)
_cell_angle_gamma 90
_cell_formula_units_Z 4
_cell_length_a 15.6702(8)
_cell_length_b 6.1560(5)
_cell_length_c 14.5889(7)
_cell_measurement_reflns_used 25
_cell_measurement_temperature 293(2)
_cell_measurement_theta_max 10.3
_cell_measurement_theta_min 6.2
_cell_volume 1302.67(14)
_computing_cell_refinement 'CAD-4 EXPRESS'
_computing_data_collection 'CAD-4 EXPRESS (Enraf Nonius, 1994)'
_computing_data_reduction 'XCAD-4 (Harms & Wocadlo, 1995)'
_computing_molecular_graphics 'ZORTEP (Zsolnai, 1997)'
_computing_publication_material 'SHELXL97 and PARST (Nardelli, 1995)'
_computing_structure_refinement 'SHELXL97 (Sheldrick, 1997)'
_computing_structure_solution 'SHELXS97 (Sheldrick, 1997)'
_diffrn_ambient_temperature 293(2)
_diffrn_measured_fraction_theta_full 1.000
_diffrn_measured_fraction_theta_max 1.000
_diffrn_measurement_device '\k-geometry diffractometer'
_diffrn_measurement_device_type 'Enraf-Nonius CAD-4'
_diffrn_measurement_method 'non-profiled \w/2\q scans'
_diffrn_radiation_monochromator graphite
_diffrn_radiation_source 'fine-focus sealed tube'
_diffrn_radiation_type MoK\a
_diffrn_radiation_wavelength .71073
_diffrn_reflns_av_R_equivalents .015
_diffrn_reflns_av_sigmaI/netI .023
_diffrn_reflns_limit_h_max 17
_diffrn_reflns_limit_h_min -18
_diffrn_reflns_limit_k_max 7
_diffrn_reflns_limit_k_min 0
_diffrn_reflns_limit_l_max 17
_diffrn_reflns_limit_l_min 0
_diffrn_reflns_number 2391
_diffrn_reflns_theta_full 24.96
_diffrn_reflns_theta_max 25.0
_diffrn_reflns_theta_min 1.4
_diffrn_standards_decay_% 1
_diffrn_standards_interval_count 100
_diffrn_standards_interval_time 120
_diffrn_standards_number 3
_exptl_absorpt_coefficient_mu .497
_exptl_absorpt_correction_T_max .907
_exptl_absorpt_correction_T_min .886
_exptl_absorpt_correction_type empirical
_exptl_absorpt_process_details 'via \y scan (North et al., 1968)'
_exptl_crystal_colour colourless
_exptl_crystal_density_diffrn 1.561
_exptl_crystal_density_meas ?
_exptl_crystal_density_method 'not measured'
_exptl_crystal_description prism
_exptl_crystal_F_000 624
_exptl_crystal_size_max .25
_exptl_crystal_size_mid .25
_exptl_crystal_size_min .20
_refine_diff_density_max .24
_refine_diff_density_min -.23
_refine_ls_extinction_method none
_refine_ls_goodness_of_fit_ref 1.008
_refine_ls_hydrogen_treatment constr
_refine_ls_matrix_type full
_refine_ls_number_parameters 181
_refine_ls_number_reflns 2287
_refine_ls_number_restraints 0
_refine_ls_restrained_S_all 1.008
_refine_ls_R_factor_all .050
_refine_ls_R_factor_gt .036
_refine_ls_shift/su_max <0.001
_refine_ls_shift/su_mean .000
_refine_ls_structure_factor_coef Fsqd
_refine_ls_weighting_scheme calc
_refine_ls_wR_factor_gt .144
_refine_ls_wR_factor_ref .156
_reflns_number_gt 1872
_reflns_number_total 2287
_reflns_threshold_expression I>2\s(I)
_cod_data_source_file na1552.cif
_cod_data_source_block III
_cod_depositor_comments
;
The following automatic conversions were performed:

'_exptl_crystal_density_meas' value 'not measured' was changed to '?'
- the value is perceived as not measured.

Automatic conversion script
Id: cif_fix_values 3008 2015-01-20 13:52:24Z robertas 
;
_cod_original_sg_symbol_H-M 'P 21/c'
_cod_original_formula_sum 'C15 H9 Cl2 N1 O2'
_cod_database_code 2012589
_cod_database_fobs_code 2012589

loop_
_symmetry_equiv_pos_as_xyz
'x, y, z'
'-x, y+1/2, -z+1/2'
'-x, -y, -z'
'x, -y-1/2, z-1/2'

loop_
_atom_site_label
_atom_site_fract_x
_atom_site_fract_y
_atom_site_fract_z
_atom_site_U_iso_or_equiv
_atom_site_adp_type
_atom_site_calc_flag
_atom_site_refinement_flags
_atom_site_occupancy
_atom_site_disorder_assembly
_atom_site_disorder_group
_atom_site_type_symbol
Cl1 .23957(5) .39980(12) .61118(6) .0561(3) Uani d . 1 . . Cl
Cl2 .37167(5) .46466(14) .49537(5) .0618(3) Uani d . 1 . . Cl
N1 .26384(13) .7203(3) .76998(15) .0387(5) Uani d . 1 . . N
O1 .36347(14) .4587(4) .85483(17) .0669(6) Uani d . 1 . . O
O2 .16720(14) .9913(4) .68980(16) .0610(6) Uani d . 1 . . O
C1 .29209(18) .5527(4) .83976(19) .0449(6) Uani d . 1 . . C
C2 .22926(19) .4909(4) .8906(2) .0500(7) Uani d . 1 . . C
H2A .2665 .4651 .9599 .060 Uiso calc R 1 . . H
H2B .1999 .3544 .8628 .060 Uiso calc R 1 . . H
C3 .10494(19) .6249(5) .9445(2) .0514(7) Uani d . 1 . . C
H3 .1186 .5118 .9902 .062 Uiso calc R 1 . . H
C4 .03460(19) .7662(5) .9364(2) .0580(8) Uani d . 1 . . C
H4 .0006 .7473 .9761 .070 Uiso calc R 1 . . H
C5 .0141(2) .9361(5) .8698(2) .0544(7) Uani d . 1 . . C
H5 -.0336 1.0313 .8647 .065 Uiso calc R 1 . . H
C6 .06419(17) .9646(5) .8110(2) .0476(6) Uani d . 1 . . C
H6 .0507 1.0796 .7664 .057 Uiso calc R 1 . . H
C7 .18721(16) .8548(4) .75383(18) .0399(6) Uani d . 1 . . C
C8 .13555(15) .8206(4) .81842(17) .0390(6) Uani d . 1 . . C
C9 .15579(16) .6493(4) .88512(19) .0415(6) Uani d . 1 . . C
C10 .31925(15) .7597(4) .71221(18) .0393(6) Uani d . 1 . . C
C11 .31480(16) .6159(4) .63733(18) .0386(5) Uani d . 1 . . C
C12 .37232(17) .6471(4) .58559(18) .0430(6) Uani d . 1 . . C
C13 .43133(18) .8229(5) .6068(2) .0481(6) Uani d . 1 . . C
H13 .4695 .8440 .5719 .058 Uiso calc R 1 . . H
C14 .43348(18) .9662(5) .6795(2) .0509(7) Uani d . 1 . . C
H14 .4728 1.0854 .6930 .061 Uiso calc R 1 . . H
C15 .37803(18) .9364(4) .7333(2) .0469(6) Uani d . 1 . . C
H15 .3803 1.0338 .7829 .056 Uiso calc R 1 . . H

loop_
_atom_site_aniso_label
_atom_site_aniso_U_11
_atom_site_aniso_U_22
_atom_site_aniso_U_33
_atom_site_aniso_U_12
_atom_site_aniso_U_13
_atom_site_aniso_U_23
Cl1 .0558(5) .0490(4) .0727(5) -.0171(3) .0347(4) -.0118(3)
Cl2 .0694(5) .0705(5) .0587(5) -.0082(4) .0391(4) -.0152(3)
N1 .0362(10) .0401(11) .0461(11) .0027(8) .0228(9) .0046(9)
O1 .0566(12) .0795(15) .0765(15) .0304(11) .0388(11) .0307(12)
O2 .0569(12) .0636(13) .0757(14) .0187(10) .0399(11) .0303(11)
C1 .0411(13) .0487(14) .0487(14) .0067(11) .0215(11) .0068(11)
C2 .0494(15) .0479(15) .0598(16) .0066(12) .0286(13) .0155(13)
C3 .0531(15) .0593(16) .0484(15) -.0003(13) .0268(12) .0069(13)
C4 .0512(16) .078(2) .0570(16) -.0054(14) .0342(13) -.0084(16)
C5 .0461(15) .0649(18) .0604(17) .0073(13) .0294(13) -.0059(15)
C6 .0423(14) .0486(14) .0549(16) .0057(11) .0217(12) .0000(12)
C7 .0373(12) .0388(13) .0458(13) .0011(10) .0183(10) .0037(11)
C8 .0345(12) .0418(13) .0423(13) -.0009(9) .0164(10) -.0016(10)
C9 .0372(12) .0446(14) .0445(13) -.0022(11) .0175(10) .0013(11)
C10 .0349(11) .0408(13) .0466(13) .0035(10) .0204(10) .0042(11)
C11 .0350(12) .0381(12) .0445(13) -.0013(10) .0172(10) .0031(10)
C12 .0392(12) .0505(14) .0425(13) .0012(11) .0189(10) .0001(11)
C13 .0413(13) .0603(17) .0495(14) -.0047(12) .0248(11) .0065(12)
C14 .0451(15) .0512(15) .0593(17) -.0144(12) .0231(13) -.0011(13)
C15 .0459(14) .0460(14) .0530(15) -.0062(11) .0233(12) -.0045(12)

loop_
_atom_type_symbol
_atom_type_description
_atom_type_scat_dispersion_real
_atom_type_scat_dispersion_imag
_atom_type_scat_source
C C .0033 .0016 'International Tables Vol C Tables 4.2.6.8 and 6.1.1.4'
H H .0000 .0000 'International Tables Vol C Tables 4.2.6.8 and 6.1.1.4'
Cl Cl .1484 .1585 'International Tables Vol C Tables 4.2.6.8 and 6.1.1.4'
N N .0061 .0033 'International Tables Vol C Tables 4.2.6.8 and 6.1.1.4'
O O .0106 .0060 'International Tables Vol C Tables 4.2.6.8 and 6.1.1.4'

loop_
_geom_angle_atom_site_label_1
_geom_angle_atom_site_label_2
_geom_angle_atom_site_label_3
_geom_angle
C1 N1 C7 124.9(2)
C1 N1 C10 117.07(19)
C7 N1 C10 117.98(19)
O1 C1 N1 120.3(2)
O1 C1 C2 122.0(2)
N1 C1 C2 117.7(2)
C1 C2 C9 116.7(2)
C1 C2 H2A 108.1
C9 C2 H2A 108.1
C1 C2 H2B 108.1
C9 C2 H2B 108.1
H2A C2 H2B 107.3
C4 C3 C9 120.6(3)
C4 C3 H3 119.7
C9 C3 H3 119.7
C3 C4 C5 120.4(2)
C3 C4 H4 119.8
C5 C4 H4 119.8
C6 C5 C4 120.0(3)
C6 C5 H5 120.0
C4 C5 H5 120.0
C5 C6 C8 120.0(3)
C5 C6 H6 120.0
C8 C6 H6 120.0
O2 C7 N1 119.7(2)
O2 C7 C8 123.4(2)
N1 C7 C8 116.8(2)
C9 C8 C6 120.0(2)
C9 C8 C7 121.5(2)
C6 C8 C7 118.5(2)
C8 C9 C3 119.1(2)
C8 C9 C2 120.2(2)
C3 C9 C2 120.7(2)
C11 C10 C15 120.5(2)
C11 C10 N1 119.4(2)
C15 C10 N1 120.0(2)
C10 C11 C12 119.3(2)
C10 C11 Cl1 119.59(18)
C12 C11 Cl1 121.1(2)
C13 C12 C11 120.2(2)
C13 C12 Cl2 119.4(2)
C11 C12 Cl2 120.4(2)
C14 C13 C12 119.8(2)
C14 C13 H13 120.1
C12 C13 H13 120.1
C13 C14 C15 121.0(2)
C13 C14 H14 119.5
C15 C14 H14 119.5
C10 C15 C14 119.1(2)
C10 C15 H15 120.5
C14 C15 H15 120.5

loop_
_geom_bond_atom_site_label_1
_geom_bond_atom_site_label_2
_geom_bond_site_symmetry_2
_geom_bond_distance
_geom_bond_publ_flag
Cl1 C11 . 1.722(2) yes
Cl2 C12 . 1.727(3) yes
N1 C1 . 1.398(3) yes
N1 C7 . 1.403(3) yes
N1 C10 . 1.441(3) yes
O1 C1 . 1.203(3) yes
O2 C7 . 1.207(3) yes
C1 C2 . 1.489(4) ?
C2 C9 . 1.488(4) ?
C2 H2A . .9700 ?
C2 H2B . .9700 ?
C3 C4 . 1.374(4) ?
C3 C9 . 1.390(4) ?
C3 H3 . .9300 ?
C4 C5 . 1.381(4) ?
C4 H4 . .9300 ?
C5 C6 . 1.376(4) ?
C5 H5 . .9300 ?
C6 C8 . 1.399(3) ?
C6 H6 . .9300 ?
C7 C8 . 1.471(3) ?
C8 C9 . 1.387(4) ?
C10 C11 . 1.387(3) ?
C10 C15 . 1.382(4) ?
C11 C12 . 1.391(3) ?
C12 C13 . 1.380(4) ?
C13 C14 . 1.370(4) ?
C13 H13 . .9300 ?
C14 C15 . 1.386(4) ?
C14 H14 . .9300 ?
C15 H15 . .9300 ?

loop_
_geom_hbond_atom_site_label_D
_geom_hbond_atom_site_label_H
_geom_hbond_atom_site_label_A
_geom_hbond_site_symmetry_A
_geom_hbond_distance_DH
_geom_hbond_distance_HA
_geom_hbond_distance_DA
_geom_hbond_angle_DHA
C13 H13 O1 2_656 .93 2.52 3.161(3) 126

loop_
_geom_torsion_atom_site_label_1
_geom_torsion_atom_site_label_2
_geom_torsion_atom_site_label_3
_geom_torsion_atom_site_label_4
_geom_torsion
_geom_torsion_publ_flag
C7 N1 C1 O1 -173.1(3) ?
C10 N1 C1 O1 5.4(4) ?
C7 N1 C1 C2 9.3(4) ?
C10 N1 C1 C2 -172.2(2) ?
O1 C1 C2 C9 165.6(3) ?
N1 C1 C2 C9 -16.9(4) ?
C9 C3 C4 C5 -.7(4) ?
C3 C4 C5 C6 .0(4) ?
C4 C5 C6 C8 .4(4) ?
C1 N1 C7 O2 -178.0(3) ?
C10 N1 C7 O2 3.5(4) ?
C1 N1 C7 C8 2.5(4) ?
C10 N1 C7 C8 -176.0(2) ?
C5 C6 C8 C9 -.1(4) ?
C5 C6 C8 C7 179.5(2) ?
O2 C7 C8 C9 174.1(3) ?
N1 C7 C8 C9 -6.4(3) ?
O2 C7 C8 C6 -5.4(4) ?
N1 C7 C8 C6 174.0(2) ?
C6 C8 C9 C3 -.6(4) ?
C7 C8 C9 C3 179.9(2) ?
C6 C8 C9 C2 177.7(2) ?
C7 C8 C9 C2 -1.9(4) ?
C4 C3 C9 C8 1.0(4) ?
C4 C3 C9 C2 -177.3(3) ?
C1 C2 C9 C8 13.5(4) ?
C1 C2 C9 C3 -168.3(2) ?
C1 N1 C10 C11 74.0(3) yes
C7 N1 C10 C11 -107.3(3) ?
C1 N1 C10 C15 -104.3(3) ?
C7 N1 C10 C15 74.4(3) ?
C15 C10 C11 C12 2.1(4) ?
N1 C10 C11 C12 -176.2(2) ?
C15 C10 C11 Cl1 -178.90(19) ?
N1 C10 C11 Cl1 2.8(3) ?
C10 C11 C12 C13 -1.8(4) ?
Cl1 C11 C12 C13 179.2(2) ?
C10 C11 C12 Cl2 177.39(19) ?
Cl1 C11 C12 Cl2 -1.6(3) ?
C11 C12 C13 C14 .4(4) ?
Cl2 C12 C13 C14 -178.8(2) ?
C12 C13 C14 C15 .8(4) ?
C11 C10 C15 C14 -.9(4) ?
N1 C10 C15 C14 177.4(2) ?
C13 C14 C15 C10 -.6(4) ?

loop_
_cod_related_entry_id
_cod_related_entry_database
_cod_related_entry_code
1 ChemSpider 158929
